data_2239380
loop_
_publ_author_name
'Nagalakshmi, R. A.'
'Suresh, J.'
'Kumar, R. Ranjith'
'Jeyachandran, V.'
'Lakshman, P. L. Nilantha'

_publ_section_title
;
 (3a<i>R</i>*,8b<i>R</i>*)-3a,8b-Dihydroxy-1-(4-methylphenyl)-2-methylsulfanyl-3-nitro-1,8b-dihydroindeno[1,2-<i>b</i>]pyrrol-4(3a<i>H</i>)-one
;
_journal_coeditor_code BH2494
_journal_issue 3
_journal_name_full 'Acta Crystallographica Section E'
_journal_page_first o279
_journal_page_last o280
_journal_paper_doi 10.1107/S1600536814002712
_journal_volume 70
_journal_year 2014
_chemical_formula_iupac 'C19 H16 N2 O5 S'
_chemical_formula_moiety 'C19 H16 N2 O5 S'
_chemical_formula_sum 'C19 H16 N2 O5 S'
_chemical_formula_weight 384.40
_chemical_melting_point 471
_chemical_name_systematic
(3a<i>R</i>*,8b<i>R</i>*)-3a,8b-Dihydroxy-1-(4-methylphenyl)-2-methylsulfanyl-3-nitro-1,8b-dihydroindeno[1,2-<i>b</i>]pyrrol-4(3a<i>H</i>)-one
_space_group_IT_number 2
_symmetry_cell_setting triclinic
_symmetry_space_group_name_Hall '-P 1'
_symmetry_space_group_name_H-M 'P -1'
_atom_sites_solution_hydrogens geom
_atom_sites_solution_primary direct
_atom_sites_solution_secondary difmap
_audit_creation_method SHELXL-97
_cell_angle_alpha 97.540(3)
_cell_angle_beta 96.028(3)
_cell_angle_gamma 97.138(3)
_cell_formula_units_Z 8
_cell_length_a 10.0830(5)
_cell_length_b 10.2775(5)
_cell_length_c 34.6579(17)
_cell_measurement_reflns_used 2000
_cell_measurement_temperature 293(2)
_cell_measurement_theta_max 31
_cell_measurement_theta_min 2
_cell_volume 3505.9(3)
_computing_cell_refinement 'SAINT (Bruker, 2004)'
_computing_data_collection 'APEX2 (Bruker, 2004)'
_computing_data_reduction 'SAINT (Bruker, 2004)'
_computing_molecular_graphics 'PLATON (Spek, 2009)'
_computing_publication_material 'SHELXL97 (Sheldrick, 2008)'
_computing_structure_refinement 'SHELXL97 (Sheldrick, 2008)'
_computing_structure_solution 'SHELXS97 (Sheldrick, 2008)'
_diffrn_ambient_temperature 293(2)
_diffrn_detector_area_resol_mean 0
_diffrn_measured_fraction_theta_full 0.998
_diffrn_measured_fraction_theta_max 0.998
_diffrn_measurement_device_type 'Bruker Kappa APEXII'
_diffrn_measurement_method '\w and \f scans'
_diffrn_radiation_monochromator graphite
_diffrn_radiation_source 'fine-focus sealed tube'
_diffrn_radiation_type MoK\a
_diffrn_radiation_wavelength 0.71073
_diffrn_reflns_av_R_equivalents 0.0405
_diffrn_reflns_av_sigmaI/netI 0.0386
_diffrn_reflns_limit_h_max 12
_diffrn_reflns_limit_h_min -12
_diffrn_reflns_limit_k_max 12
_diffrn_reflns_limit_k_min -12
_diffrn_reflns_limit_l_max 41
_diffrn_reflns_limit_l_min -41
_diffrn_reflns_number 53951
_diffrn_reflns_theta_full 25.50
_diffrn_reflns_theta_max 25.50
_diffrn_reflns_theta_min 0.60
_diffrn_standards_interval_count 0
_diffrn_standards_interval_time 0
_diffrn_standards_number 0
_exptl_absorpt_coefficient_mu 0.220
_exptl_absorpt_correction_T_max 0.974
_exptl_absorpt_correction_T_min 0.967
_exptl_absorpt_correction_type multi-scan
_exptl_absorpt_process_details '(SADABS; Sheldrick, 1996)'
_exptl_crystal_colour yellow
_exptl_crystal_density_diffrn 1.457
_exptl_crystal_density_method 'not measured'
_exptl_crystal_description block
_exptl_crystal_F_000 1600
_exptl_crystal_size_max 0.21
_exptl_crystal_size_mid 0.19
_exptl_crystal_size_min 0.18
_refine_diff_density_max 0.684
_refine_diff_density_min -0.300
_refine_ls_extinction_method none
_refine_ls_goodness_of_fit_ref 1.058
_refine_ls_hydrogen_treatment constr
_refine_ls_matrix_type full
_refine_ls_number_constraints 0
_refine_ls_number_parameters 1016
_refine_ls_number_reflns 13050
_refine_ls_number_restraints 12
_refine_ls_restrained_S_all 1.059
_refine_ls_R_factor_all 0.0897
_refine_ls_R_factor_gt 0.0690
_refine_ls_shift/su_max 0.001
_refine_ls_shift/su_mean 0.000
_refine_ls_structure_factor_coef Fsqd
_refine_ls_weighting_details 'calc w=1/[\s^2^(Fo^2^)+(0.0785P)^2^+4.0405P] where P=(Fo^2^+2Fc^2^)/3'
_refine_ls_weighting_scheme calc
_refine_ls_wR_factor_gt 0.1758
_refine_ls_wR_factor_ref 0.1876
_reflns_number_gt 9856
_reflns_number_total 13050
_reflns_threshold_expression I>2\s(I)
_cod_data_source_file bh2494sup1.cif
_cod_data_source_block I
_cod_database_code 2239380
_cod_database_fobs_code 2239380

loop_
_symmetry_equiv_pos_as_xyz
'x, y, z'
'-x, -y, -z'

loop_
_atom_site_type_symbol
_atom_site_label
_atom_site_fract_x
_atom_site_fract_y
_atom_site_fract_z
_atom_site_U_iso_or_equiv
_atom_site_adp_type
_atom_site_calc_flag
_atom_site_refinement_flags
_atom_site_occupancy
_atom_site_symmetry_multiplicity
_atom_site_disorder_assembly
_atom_site_disorder_group
C C5C -0.0868(7) 0.8339(10) 0.7819(3) 0.101(3) Uani d PDU 0.797(11) 1 A 1
H H7 -0.1013 0.7976 0.8056 0.152 Uiso calc PR 0.797(11) 1 A 1
H H8 -0.0665 0.7659 0.7626 0.152 Uiso calc PR 0.797(11) 1 A 1
H H9 -0.1666 0.8673 0.7722 0.152 Uiso calc PR 0.797(11) 1 A 1
S S3 0.0486(3) 0.9635(4) 0.79199(5) 0.0627(8) Uani d PD 0.797(11) 1 A 1
C C1 -0.074(3) 0.738(2) 0.7612(9) 0.108(6) Uani d PDU 0.203(11) 1 A 2
H H16 -0.1206 0.6849 0.7777 0.162 Uiso calc PR 0.203(11) 1 A 2
H H17 -0.0078 0.6911 0.7499 0.162 Uiso calc PR 0.203(11) 1 A 2
H H18 -0.1374 0.7570 0.7407 0.162 Uiso calc PR 0.203(11) 1 A 2
S S3' 0.0055(12) 0.8874(18) 0.7892(2) 0.072(3) Uani d PD 0.203(11) 1 A 2
C C1A 0.3058(3) 0.6338(3) 0.48764(9) 0.0393(7) Uani d . 1 1 . .
C C1B -0.4152(3) 0.5374(3) 0.34840(9) 0.0408(7) Uani d . 1 1 . .
C C2A 0.4370(3) 0.6700(3) 0.46797(9) 0.0408(7) Uani d . 1 1 . .
C C2B -0.5618(4) 0.4670(4) 0.34575(10) 0.0482(8) Uani d . 1 1 . .
C C3A 0.5131(3) 0.7805(3) 0.49689(9) 0.0403(7) Uani d . 1 1 . .
C C3B -0.6424(4) 0.5603(4) 0.32766(11) 0.0558(9) Uani d . 1 1 . .
C C4A 0.4468(3) 0.8042(3) 0.52945(9) 0.0369(7) Uani d . 1 1 . .
C C4B -0.5613(4) 0.6593(4) 0.31486(10) 0.0542(9) Uani d . 1 1 B .
C C5A 0.4410(4) 0.8588(4) 0.60993(11) 0.0636(11) Uani d . 1 1 . .
H H1 0.4460 0.7655 0.6075 0.095 Uiso calc R 1 1 . .
H H2 0.3488 0.8733 0.6099 0.095 Uiso calc R 1 1 . .
H H3 0.4923 0.9027 0.6341 0.095 Uiso calc R 1 1 . .
C C5B -0.540(7) 0.893(5) 0.282(2) 0.106(6) Uani d PU 0.15(2) 1 B 3
H H4 -0.4535 0.8672 0.2771 0.159 Uiso calc PR 0.15(2) 1 B 3
H H5 -0.5284 0.9640 0.3030 0.159 Uiso calc PR 0.15(2) 1 B 3
H H6 -0.5805 0.9207 0.2584 0.159 Uiso calc PR 0.15(2) 1 B 3
C C2 -0.4941(10) 0.8501(10) 0.2651(3) 0.094(3) Uani d PU 0.85(2) 1 B 4
H H19 -0.4300 0.9119 0.2831 0.142 Uiso calc PR 0.85(2) 1 B 4
H H20 -0.5329 0.8950 0.2451 0.142 Uiso calc PR 0.85(2) 1 B 4
H H21 -0.4497 0.7804 0.2533 0.142 Uiso calc PR 0.85(2) 1 B 4
C C6A 0.3863(4) 0.7211(4) 0.43000(10) 0.0467(8) Uani d . 1 1 . .
C C6B -0.5640(4) 0.3353(4) 0.31823(11) 0.0527(9) Uani d . 1 1 . .
C C7A 0.2434(4) 0.7296(4) 0.43012(10) 0.0520(9) Uani d . 1 1 . .
C C7B -0.4258(4) 0.3248(3) 0.31042(10) 0.0469(8) Uani d . 1 1 . .
C C8A 0.1947(3) 0.6753(3) 0.46124(9) 0.0444(8) Uani d . 1 1 . .
C C8B -0.3394(3) 0.4343(3) 0.32883(9) 0.0409(7) Uani d . 1 1 . .
C C9A 0.0578(4) 0.6616(4) 0.46453(12) 0.0557(9) Uani d . 1 1 . .
H H9A 0.0234 0.6243 0.4851 0.067 Uiso calc R 1 1 . .
C C9B -0.2021(4) 0.4392(4) 0.32877(10) 0.0510(9) Uani d . 1 1 . .
H H9B -0.1431 0.5130 0.3413 0.061 Uiso calc R 1 1 . .
C C10A -0.0254(4) 0.7053(5) 0.43626(14) 0.0724(13) Uani d . 1 1 . .
H H10A -0.1175 0.6969 0.4378 0.087 Uiso calc R 1 1 . .
C C10B -0.1548(5) 0.3312(4) 0.30955(12) 0.0639(11) Uani d . 1 1 . .
H H10B -0.0625 0.3312 0.3097 0.077 Uiso calc R 1 1 . .
C C11A 0.0245(5) 0.7610(5) 0.40576(14) 0.0820(15) Uani d . 1 1 . .
H H11A -0.0344 0.7901 0.3873 0.098 Uiso calc R 1 1 . .
C C11B -0.2432(5) 0.2229(4) 0.29000(13) 0.0687(12) Uani d . 1 1 . .
H H11B -0.2092 0.1523 0.2766 0.082 Uiso calc R 1 1 . .
C C12A 0.1586(5) 0.7740(5) 0.40212(12) 0.0701(12) Uani d . 1 1 . .
H H12A 0.1922 0.8116 0.3815 0.084 Uiso calc R 1 1 . .
C C12B -0.3785(5) 0.2177(4) 0.29002(11) 0.0597(10) Uani d . 1 1 . .
H H12B -0.4376 0.1450 0.2768 0.072 Uiso calc R 1 1 . .
C C13A 0.2158(3) 0.7433(3) 0.54657(9) 0.0383(7) Uani d . 1 1 . .
C C13B -0.3150(4) 0.7404(3) 0.32166(10) 0.0472(8) Uani d . 1 1 . .
C C14A 0.1567(3) 0.8551(3) 0.54164(10) 0.0438(8) Uani d . 1 1 . .
H H14A 0.1977 0.9204 0.5289 0.053 Uiso calc R 1 1 . .
C C14B -0.2340(5) 0.7157(4) 0.29249(12) 0.0696(12) Uani d . 1 1 . .
H H14B -0.2553 0.6394 0.2741 0.084 Uiso calc R 1 1 . .
C C15B -0.1219(5) 0.8049(5) 0.29082(15) 0.0800(14) Uani d . 1 1 . .
H H15B -0.0675 0.7865 0.2713 0.096 Uiso calc R 1 1 . .
C C16A -0.0278(3) 0.7719(4) 0.57473(10) 0.0498(8) Uani d . 1 1 . .
C C16B -0.0875(4) 0.9188(4) 0.31660(13) 0.0625(11) Uani d . 1 1 . .
C C15A 0.0347(4) 0.8687(4) 0.55607(11) 0.0498(8) Uani d . 1 1 . .
H H15A -0.0053 0.9442 0.5531 0.060 Uiso calc R 1 1 . .
C C17A 0.0366(4) 0.6634(4) 0.58047(11) 0.0524(9) Uani d . 1 1 . .
H H17A -0.0022 0.5996 0.5941 0.063 Uiso calc R 1 1 . .
C C18A 0.1573(3) 0.6482(4) 0.56627(10) 0.0468(8) Uani d . 1 1 . .
H H18A 0.1988 0.5742 0.5700 0.056 Uiso calc R 1 1 . .
C C17B -0.1718(4) 0.9422(4) 0.34562(11) 0.0576(10) Uani d . 1 1 . .
H H17B -0.1522 1.0200 0.3634 0.069 Uiso calc R 1 1 . .
C C18B -0.2816(4) 0.8545(4) 0.34848(10) 0.0496(8) Uani d . 1 1 . .
H H18B -0.3342 0.8714 0.3686 0.060 Uiso calc R 1 1 . .
C C19A -0.1661(4) 0.7826(5) 0.58720(14) 0.0724(12) Uani d . 1 1 . .
H H19A -0.2325 0.7221 0.5695 0.109 Uiso calc R 1 1 . .
H H19B -0.1857 0.8715 0.5868 0.109 Uiso calc R 1 1 . .
H H19C -0.1679 0.7608 0.6133 0.109 Uiso calc R 1 1 . .
C C19B 0.0391(5) 1.0120(6) 0.31561(17) 0.0941(17) Uani d . 1 1 . .
H H19D 0.0805 0.9835 0.2928 0.141 Uiso calc R 1 1 . .
H H19E 0.1004 1.0120 0.3388 0.141 Uiso calc R 1 1 . .
H H19F 0.0173 1.0999 0.3146 0.141 Uiso calc R 1 1 . .
N N1A 0.3318(2) 0.7197(3) 0.52688(7) 0.0366(6) Uani d . 1 1 . .
N N1B -0.4299(3) 0.6477(3) 0.32421(8) 0.0446(7) Uani d . 1 1 . .
N N2A 0.6351(3) 0.8495(3) 0.49127(9) 0.0523(7) Uani d . 1 1 . .
N N2B -0.7813(4) 0.5448(5) 0.32615(11) 0.0795(12) Uani d . 1 1 . .
O O1A 0.4557(3) 0.7450(3) 0.40438(7) 0.0596(7) Uani d . 1 1 . .
O O1B -0.6620(3) 0.2552(3) 0.30708(10) 0.0868(10) Uani d . 1 1 . .
O O2A 0.2734(2) 0.5022(2) 0.49147(7) 0.0484(6) Uani d . 1 1 . .
H H2A 0.3352 0.4785 0.5049 0.073 Uiso calc R 1 1 . .
O O3B -0.5922(3) 0.4394(3) 0.38327(7) 0.0563(7) Uani d . 1 1 . .
H H3B -0.6712 0.4060 0.3816 0.084 Uiso calc R 1 1 . .
O O3A 0.5110(3) 0.5622(3) 0.46113(7) 0.0504(6) Uani d . 1 1 . .
H H3A 0.4885 0.5238 0.4387 0.076 Uiso calc R 1 1 . .
O O2B -0.3484(2) 0.5870(2) 0.38529(6) 0.0448(5) Uani d . 1 1 . .
H H2B -0.3891 0.6430 0.3960 0.067 Uiso calc R 1 1 . .
O O4A 0.6824(3) 0.9511(3) 0.51445(9) 0.0707(8) Uani d . 1 1 . .
O O4B -0.8460(3) 0.6210(5) 0.30993(11) 0.1101(14) Uani d . 1 1 . .
O O5A 0.6916(3) 0.8092(3) 0.46307(9) 0.0767(9) Uani d . 1 1 . .
O O5B -0.8371(3) 0.4541(5) 0.34225(12) 0.0987(12) Uani d . 1 1 . .
S S1 0.50842(9) 0.92446(9) 0.56943(3) 0.0504(2) Uani d . 1 1 . .
S S2 -0.62570(16) 0.78016(15) 0.29113(4) 0.0902(4) Uani d U 1 1 . .
C C1D 0.6383(3) 0.8124(3) 1.01223(9) 0.0405(7) Uani d . 1 1 . .
C C2D 0.6902(3) 0.9583(3) 1.03256(9) 0.0422(7) Uani d . 1 1 . .
C C3D 0.7771(3) 1.0098(3) 1.00404(9) 0.0417(7) Uani d . 1 1 . .
C C4D 0.7760(3) 0.9169(3) 0.97153(9) 0.0379(7) Uani d . 1 1 . .
C C5D 0.7641(5) 0.8362(5) 0.89118(11) 0.0664(11) Uani d . 1 1 . .
H H10 0.6699 0.8350 0.8935 0.100 Uiso calc R 1 1 . .
H H11 0.7871 0.7483 0.8912 0.100 Uiso calc R 1 1 . .
H H12 0.7833 0.8668 0.8671 0.100 Uiso calc R 1 1 . .
C C6D 0.7756(3) 0.9422(4) 1.07046(10) 0.0475(8) Uani d . 1 1 . .
C C7D 0.7847(4) 0.8024(4) 1.07031(10) 0.0513(9) Uani d . 1 1 . .
C C8D 0.7035(3) 0.7262(4) 1.03883(10) 0.0451(8) Uani d . 1 1 . .
C C9D 0.6886(4) 0.5892(4) 1.03508(12) 0.0578(10) Uani d . 1 1 . .
H H9D 0.6333 0.5371 1.0141 0.069 Uiso calc R 1 1 . .
C C10D 0.7581(5) 0.5323(5) 1.06343(15) 0.0710(13) Uani d . 1 1 . .
H H10D 0.7495 0.4405 1.0614 0.085 Uiso calc R 1 1 . .
C C11D 0.8397(5) 0.6084(5) 1.09461(15) 0.0810(15) Uani d . 1 1 . .
H H11D 0.8860 0.5671 1.1131 0.097 Uiso calc R 1 1 . .
C C12D 0.8538(5) 0.7432(5) 1.09896(12) 0.0701(12) Uani d . 1 1 . .
H H12D 0.9078 0.7944 1.1203 0.084 Uiso calc R 1 1 . .
C C13D 0.7059(3) 0.6746(3) 0.95415(9) 0.0404(7) Uani d . 1 1 . .
C C14D 0.8240(3) 0.6224(3) 0.95949(10) 0.0461(8) Uani d . 1 1 . .
H H14D 0.9012 0.6754 0.9726 0.055 Uiso calc R 1 1 . .
C C15D 0.8284(4) 0.4909(4) 0.94538(11) 0.0512(9) Uani d . 1 1 . .
H H15D 0.9088 0.4560 0.9493 0.061 Uiso calc R 1 1 . .
C C16D 0.7156(4) 0.4109(4) 0.92571(11) 0.0533(9) Uani d . 1 1 . .
C C17D 0.5980(4) 0.4670(4) 0.91898(11) 0.0539(9) Uani d . 1 1 . .
H H17D 0.5220 0.4152 0.9047 0.065 Uiso calc R 1 1 . .
C C18D 0.5921(4) 0.5971(4) 0.93292(10) 0.0477(8) Uani d . 1 1 . .
H H18D 0.5128 0.6331 0.9282 0.057 Uiso calc R 1 1 . .
C C19D 0.7187(5) 0.2650(4) 0.91262(15) 0.0778(13) Uani d . 1 1 . .
H H19J 0.6730 0.2137 0.9298 0.117 Uiso calc R 1 1 . .
H H19K 0.8104 0.2483 0.9135 0.117 Uiso calc R 1 1 . .
H H19L 0.6744 0.2404 0.8863 0.117 Uiso calc R 1 1 . .
N N1D 0.6938(3) 0.8045(3) 0.97352(7) 0.0379(6) Uani d . 1 1 . .
N N2D 0.8481(3) 1.1362(3) 1.00990(9) 0.0531(7) Uani d . 1 1 . .
O O1D 0.8237(3) 1.0340(3) 1.09637(7) 0.0595(7) Uani d . 1 1 . .
O O2D 0.5001(2) 0.7761(3) 1.00695(8) 0.0506(6) Uani d . 1 1 . .
H H2D 0.4646 0.8271 0.9942 0.076 Uiso calc R 1 1 . .
O O3D 0.5852(2) 1.0344(3) 1.03922(7) 0.0498(6) Uani d . 1 1 . .
H H3D 0.5644 1.0295 1.0613 0.075 Uiso calc R 1 1 . .
O O4D 0.9295(3) 1.1659(3) 0.98715(9) 0.0699(8) Uani d . 1 1 . .
O O5D 0.8301(3) 1.2162(3) 1.03853(9) 0.0744(8) Uani d . 1 1 . .
S S4 0.86152(10) 0.94568(10) 0.93187(3) 0.0532(2) Uani d . 1 1 . .
C C1C 0.3302(3) 0.7827(3) 0.84914(9) 0.0427(7) Uani d . 1 1 . .
C C2C 0.4071(4) 0.9207(4) 0.84560(10) 0.0465(8) Uani d . 1 1 . .
C C3C 0.3014(4) 0.9892(4) 0.82676(10) 0.0531(9) Uani d . 1 1 A .
C C4C 0.1834(4) 0.9043(4) 0.81611(10) 0.0535(9) Uani d . 1 1 . .
C C6C 0.5135(4) 0.8886(4) 0.81767(10) 0.0505(9) Uani d . 1 1 . .
C C7C 0.5025(3) 0.7446(4) 0.80862(9) 0.0457(8) Uani d . 1 1 . .
C C8C 0.4066(3) 0.6835(3) 0.82799(9) 0.0436(8) Uani d . 1 1 . .
C C9C 0.3899(4) 0.5475(4) 0.82721(11) 0.0593(10) Uani d . 1 1 . .
H H9C 0.3254 0.5054 0.8404 0.071 Uiso calc R 1 1 . .
C C10C 0.4731(5) 0.4761(5) 0.80591(13) 0.0739(12) Uani d . 1 1 . .
H H10C 0.4655 0.3847 0.8054 0.089 Uiso calc R 1 1 . .
C C11C 0.5665(5) 0.5370(5) 0.78551(13) 0.0716(12) Uani d . 1 1 . .
H H11C 0.6191 0.4863 0.7709 0.086 Uiso calc R 1 1 . .
C C12C 0.5829(4) 0.6709(5) 0.78655(11) 0.0595(10) Uani d . 1 1 . .
H H12C 0.6462 0.7124 0.7728 0.071 Uiso calc R 1 1 . .
C C13C 0.0970(3) 0.6701(4) 0.82203(10) 0.0499(9) Uani d . 1 1 . .
C C14C 0.0850(5) 0.5777(6) 0.78867(13) 0.0871(16) Uani d . 1 1 A .
H H14C 0.1385 0.5917 0.7689 0.105 Uiso calc R 1 1 . .
C C15C -0.0070(6) 0.4646(6) 0.78502(16) 0.0958(18) Uani d . 1 1 . .
H H15C -0.0155 0.4032 0.7624 0.115 Uiso calc R 1 1 A .
C C16C -0.0872(5) 0.4396(5) 0.81398(15) 0.0755(13) Uani d . 1 1 A .
C C17C -0.0760(4) 0.5352(4) 0.84590(12) 0.0609(10) Uani d . 1 1 . .
H H17C -0.1322 0.5235 0.8651 0.073 Uiso calc R 1 1 A .
C C18C 0.0158(4) 0.6483(4) 0.85049(11) 0.0529(9) Uani d . 1 1 A .
H H18C 0.0228 0.7102 0.8730 0.063 Uiso calc R 1 1 . .
C C19C -0.1815(6) 0.3122(6) 0.8111(2) 0.116(2) Uani d . 1 1 . .
H H19G -0.1368 0.2500 0.8242 0.174 Uiso calc R 1 1 A .
H H19H -0.2078 0.2761 0.7841 0.174 Uiso calc R 1 1 . .
H H19I -0.2599 0.3293 0.8233 0.174 Uiso calc R 1 1 . .
N N1C 0.1946(3) 0.7845(3) 0.82644(8) 0.0491(7) Uani d . 1 1 A .
N N2C 0.3258(4) 1.1234(4) 0.82451(11) 0.0724(10) Uani d . 1 1 . .
O O1C 0.5932(3) 0.9711(3) 0.80765(10) 0.0791(9) Uani d . 1 1 . .
O O2C 0.3173(2) 0.7522(2) 0.88630(6) 0.0471(6) Uani d . 1 1 . .
H H2C 0.2759 0.8057 0.8979 0.071 Uiso calc R 1 1 . .
O O3C 0.4712(3) 0.9862(3) 0.88256(7) 0.0550(6) Uani d . 1 1 . .
H H3C 0.5082 1.0599 0.8801 0.083 Uiso calc R 1 1 . .
O O4C 0.2372(4) 1.1761(4) 0.80671(12) 0.1060(13) Uani d . 1 1 A .
O O5C 0.4335(4) 1.1883(3) 0.84059(12) 0.0951(11) Uani d . 1 1 A .

loop_
_atom_site_aniso_label
_atom_site_aniso_U_11
_atom_site_aniso_U_22
_atom_site_aniso_U_33
_atom_site_aniso_U_12
_atom_site_aniso_U_13
_atom_site_aniso_U_23
C5C 0.057(4) 0.118(7) 0.130(7) -0.005(5) -0.020(4) 0.070(6)
S3 0.0530(11) 0.075(2) 0.0635(9) 0.0199(12) -0.0072(7) 0.0244(9)
C1 0.070(9) 0.125(12) 0.131(12) 0.003(10) -0.026(9) 0.063(10)
S3' 0.061(5) 0.084(9) 0.071(4) 0.014(6) -0.021(3) 0.029(4)
C1A 0.0416(17) 0.0419(19) 0.0355(16) 0.0149(14) -0.0010(13) 0.0056(13)
C1B 0.0479(18) 0.0448(19) 0.0313(16) 0.0139(14) 0.0000(13) 0.0085(13)
C2A 0.0441(18) 0.049(2) 0.0339(16) 0.0247(15) 0.0046(13) 0.0079(14)
C2B 0.0484(19) 0.061(2) 0.0351(17) 0.0101(16) 0.0030(14) 0.0077(15)
C3A 0.0396(17) 0.0465(19) 0.0388(17) 0.0160(14) 0.0046(13) 0.0115(14)
C3B 0.047(2) 0.076(3) 0.046(2) 0.0205(19) -0.0019(16) 0.0096(18)
C4A 0.0402(17) 0.0377(17) 0.0368(16) 0.0163(13) 0.0035(13) 0.0107(13)
C4B 0.069(2) 0.064(2) 0.0310(17) 0.026(2) -0.0041(16) 0.0033(16)
C5A 0.076(3) 0.076(3) 0.0365(19) 0.015(2) 0.0023(18) 0.0005(18)
C5B 0.156(11) 0.073(10) 0.080(11) 0.032(8) -0.044(9) 0.009(9)
C2 0.147(5) 0.059(5) 0.070(5) 0.007(4) -0.034(3) 0.028(4)
C6A 0.060(2) 0.050(2) 0.0351(17) 0.0277(17) 0.0061(16) 0.0086(15)
C6B 0.052(2) 0.059(2) 0.0442(19) 0.0011(18) -0.0030(16) 0.0087(16)
C7A 0.061(2) 0.058(2) 0.0409(19) 0.0327(18) -0.0027(16) 0.0042(16)
C7B 0.060(2) 0.045(2) 0.0383(17) 0.0141(16) 0.0007(15) 0.0113(15)
C8A 0.0475(19) 0.046(2) 0.0382(17) 0.0197(15) -0.0056(14) -0.0029(14)
C8B 0.0508(19) 0.0456(19) 0.0291(15) 0.0136(15) 0.0019(13) 0.0114(13)
C9A 0.050(2) 0.059(2) 0.055(2) 0.0192(17) -0.0079(17) -0.0032(17)
C9B 0.056(2) 0.057(2) 0.0424(19) 0.0153(17) 0.0079(16) 0.0082(16)
C10A 0.053(2) 0.076(3) 0.082(3) 0.031(2) -0.020(2) -0.012(2)
C10B 0.071(3) 0.073(3) 0.054(2) 0.031(2) 0.013(2) 0.008(2)
C11A 0.087(3) 0.100(4) 0.064(3) 0.057(3) -0.018(2) 0.012(3)
C11B 0.093(3) 0.061(3) 0.060(3) 0.038(2) 0.015(2) 0.010(2)
C12A 0.085(3) 0.083(3) 0.051(2) 0.046(2) -0.005(2) 0.018(2)
C12B 0.083(3) 0.047(2) 0.048(2) 0.014(2) 0.0016(19) 0.0047(17)
C13A 0.0371(16) 0.0443(18) 0.0353(16) 0.0112(14) 0.0052(13) 0.0061(13)
C13B 0.064(2) 0.0405(19) 0.0389(18) 0.0115(16) 0.0007(16) 0.0121(14)
C14A 0.0467(19) 0.0424(19) 0.0449(18) 0.0088(15) 0.0101(15) 0.0099(14)
C14B 0.109(4) 0.048(2) 0.054(2) 0.007(2) 0.029(2) 0.0027(18)
C15B 0.101(4) 0.071(3) 0.082(3) 0.018(3) 0.044(3) 0.031(3)
C16A 0.0438(19) 0.063(2) 0.0443(19) 0.0110(17) 0.0106(15) 0.0050(16)
C16B 0.069(3) 0.058(3) 0.064(3) 0.010(2) 0.001(2) 0.028(2)
C15A 0.048(2) 0.051(2) 0.054(2) 0.0198(16) 0.0075(16) 0.0055(16)
C17A 0.052(2) 0.058(2) 0.050(2) 0.0025(17) 0.0115(16) 0.0175(17)
C18A 0.0486(19) 0.047(2) 0.0482(19) 0.0121(15) 0.0079(16) 0.0146(15)
C17B 0.070(3) 0.050(2) 0.048(2) 0.0104(19) -0.0110(19) 0.0051(17)
C18B 0.062(2) 0.051(2) 0.0365(18) 0.0173(18) -0.0005(16) 0.0034(15)
C19A 0.050(2) 0.095(3) 0.075(3) 0.015(2) 0.020(2) 0.009(2)
C19B 0.085(3) 0.103(4) 0.098(4) 0.000(3) 0.003(3) 0.048(3)
N1A 0.0367(14) 0.0413(15) 0.0333(13) 0.0112(11) 0.0042(11) 0.0051(11)
N1B 0.0565(17) 0.0438(16) 0.0341(14) 0.0151(13) -0.0032(12) 0.0069(12)
N2A 0.0452(17) 0.064(2) 0.0539(18) 0.0153(15) 0.0097(15) 0.0206(16)
N2B 0.052(2) 0.126(4) 0.062(2) 0.028(2) -0.0060(18) 0.015(2)
O1A 0.0809(18) 0.0702(18) 0.0390(13) 0.0384(14) 0.0152(13) 0.0165(12)
O1B 0.069(2) 0.088(2) 0.089(2) -0.0166(18) 0.0012(17) -0.0097(18)
O2A 0.0506(14) 0.0431(14) 0.0499(14) 0.0124(11) -0.0046(11) 0.0044(10)
O3B 0.0530(14) 0.0763(18) 0.0403(13) 0.0035(13) 0.0076(11) 0.0151(12)
O3A 0.0618(15) 0.0618(16) 0.0353(12) 0.0368(13) 0.0058(11) 0.0083(11)
O2B 0.0478(13) 0.0540(14) 0.0326(11) 0.0169(11) -0.0012(9) 0.0018(10)
O4A 0.0630(18) 0.078(2) 0.0673(18) -0.0103(15) 0.0089(14) 0.0168(16)
O4B 0.071(2) 0.181(4) 0.091(3) 0.062(2) -0.0104(19) 0.040(3)
O5A 0.0607(17) 0.100(2) 0.079(2) 0.0227(16) 0.0366(16) 0.0176(17)
O5B 0.0479(18) 0.145(4) 0.106(3) 0.007(2) 0.0063(18) 0.036(3)
S1 0.0530(5) 0.0503(5) 0.0445(5) 0.0062(4) -0.0008(4) 0.0011(4)
S2 0.1209(11) 0.0944(10) 0.0656(7) 0.0605(8) -0.0119(7) 0.0250(7)
C1D 0.0443(18) 0.0436(19) 0.0372(17) 0.0137(14) 0.0080(14) 0.0093(13)
C2D 0.0489(19) 0.047(2) 0.0342(16) 0.0232(15) 0.0019(14) 0.0062(14)
C3D 0.0431(18) 0.0421(19) 0.0405(17) 0.0116(14) -0.0010(14) 0.0083(14)
C4D 0.0376(16) 0.0435(18) 0.0362(16) 0.0175(14) 0.0035(13) 0.0093(13)
C5D 0.084(3) 0.085(3) 0.0343(19) 0.026(2) 0.0094(19) 0.0071(19)
C6D 0.0464(19) 0.066(2) 0.0342(17) 0.0251(17) 0.0038(14) 0.0061(16)
C7D 0.055(2) 0.067(2) 0.0415(19) 0.0314(18) 0.0075(16) 0.0180(17)
C8D 0.0483(19) 0.053(2) 0.0415(18) 0.0206(16) 0.0113(15) 0.0167(15)
C9D 0.065(2) 0.054(2) 0.065(2) 0.0217(18) 0.0222(19) 0.0232(19)
C10D 0.082(3) 0.064(3) 0.086(3) 0.038(2) 0.030(3) 0.040(2)
C11D 0.089(3) 0.094(4) 0.080(3) 0.053(3) 0.013(3) 0.046(3)
C12D 0.074(3) 0.095(4) 0.052(2) 0.045(2) 0.000(2) 0.022(2)
C13D 0.0440(18) 0.0398(18) 0.0384(17) 0.0104(14) 0.0043(14) 0.0052(13)
C14D 0.0437(18) 0.045(2) 0.0478(19) 0.0084(15) 0.0036(15) 0.0016(15)
C15D 0.051(2) 0.052(2) 0.053(2) 0.0197(17) 0.0053(16) 0.0043(16)
C16D 0.066(2) 0.044(2) 0.050(2) 0.0116(18) 0.0083(18) 0.0019(16)
C17D 0.054(2) 0.050(2) 0.052(2) 0.0018(17) -0.0026(17) 0.0001(17)
C18D 0.0448(19) 0.049(2) 0.049(2) 0.0120(15) -0.0014(15) 0.0043(16)
C19D 0.096(3) 0.048(2) 0.085(3) 0.014(2) 0.000(3) -0.002(2)
N1D 0.0417(14) 0.0375(15) 0.0352(14) 0.0085(11) 0.0055(11) 0.0041(11)
N2D 0.0568(19) 0.0457(18) 0.0555(19) 0.0094(14) -0.0030(15) 0.0089(15)
O1D 0.0647(16) 0.0750(19) 0.0386(13) 0.0288(14) -0.0048(12) -0.0017(13)
O2D 0.0445(13) 0.0559(16) 0.0567(15) 0.0154(11) 0.0105(11) 0.0164(12)
O3D 0.0569(14) 0.0604(16) 0.0372(12) 0.0334(12) 0.0022(11) 0.0046(11)
O4D 0.0740(19) 0.0618(18) 0.0677(18) -0.0120(15) 0.0015(15) 0.0127(14)
O5D 0.096(2) 0.0473(16) 0.074(2) 0.0147(15) 0.0043(17) -0.0111(14)
S4 0.0569(5) 0.0618(6) 0.0452(5) 0.0105(4) 0.0132(4) 0.0156(4)
C1C 0.0469(18) 0.053(2) 0.0286(15) 0.0117(15) -0.0013(13) 0.0077(14)
C2C 0.055(2) 0.048(2) 0.0377(17) 0.0136(16) -0.0001(15) 0.0109(14)
C3C 0.065(2) 0.054(2) 0.0433(19) 0.0186(19) 0.0000(17) 0.0135(16)
C4C 0.062(2) 0.071(3) 0.0363(18) 0.033(2) 0.0064(16) 0.0172(17)
C6C 0.053(2) 0.060(2) 0.0411(19) 0.0109(18) 0.0034(16) 0.0167(16)
C7C 0.0479(19) 0.056(2) 0.0331(16) 0.0120(16) -0.0023(14) 0.0062(14)
C8C 0.0475(19) 0.047(2) 0.0354(17) 0.0100(15) -0.0030(14) 0.0053(14)
C9C 0.075(3) 0.056(2) 0.046(2) 0.010(2) 0.0071(19) 0.0058(17)
C10C 0.102(4) 0.061(3) 0.061(3) 0.025(2) 0.011(3) 0.004(2)
C11C 0.086(3) 0.075(3) 0.057(2) 0.039(2) 0.011(2) -0.003(2)
C12C 0.057(2) 0.078(3) 0.045(2) 0.019(2) 0.0059(17) 0.0065(19)
C13C 0.0452(19) 0.070(2) 0.0357(18) 0.0179(17) -0.0005(15) 0.0069(16)
C14C 0.067(3) 0.130(5) 0.051(3) -0.007(3) 0.009(2) -0.017(3)
C15C 0.086(4) 0.106(4) 0.075(3) -0.006(3) -0.002(3) -0.033(3)
C16C 0.060(3) 0.077(3) 0.081(3) 0.002(2) -0.018(2) 0.009(3)
C17C 0.054(2) 0.080(3) 0.052(2) 0.010(2) 0.0001(18) 0.026(2)
C18C 0.055(2) 0.063(2) 0.0428(19) 0.0152(18) 0.0033(16) 0.0103(17)
C19C 0.105(4) 0.089(4) 0.136(6) -0.017(3) -0.033(4) 0.019(4)
N1C 0.0429(16) 0.067(2) 0.0382(15) 0.0101(14) 0.0003(12) 0.0143(14)
N2C 0.093(3) 0.061(2) 0.071(2) 0.029(2) 0.004(2) 0.0287(19)
O1C 0.083(2) 0.073(2) 0.088(2) 0.0013(17) 0.0293(18) 0.0309(17)
O2C 0.0581(14) 0.0550(15) 0.0312(11) 0.0168(11) 0.0055(10) 0.0096(10)
O3C 0.0694(16) 0.0526(15) 0.0407(13) 0.0047(12) -0.0028(12) 0.0089(11)
O4C 0.131(3) 0.083(2) 0.111(3) 0.041(2) -0.018(2) 0.042(2)
O5C 0.108(3) 0.061(2) 0.111(3) -0.0012(19) -0.017(2) 0.0289(19)

loop_
_atom_type_symbol
_atom_type_description
_atom_type_scat_dispersion_real
_atom_type_scat_dispersion_imag
_atom_type_scat_source
C C 0.0033 0.0016 'International Tables Vol C Tables 4.2.6.8 and 6.1.1.4'
H H 0.0000 0.0000 'International Tables Vol C Tables 4.2.6.8 and 6.1.1.4'
N N 0.0061 0.0033 'International Tables Vol C Tables 4.2.6.8 and 6.1.1.4'
O O 0.0106 0.0060 'International Tables Vol C Tables 4.2.6.8 and 6.1.1.4'
S S 0.1246 0.1234 'International Tables Vol C Tables 4.2.6.8 and 6.1.1.4'

loop_
_geom_angle_atom_site_label_1
_geom_angle_atom_site_label_2
_geom_angle_atom_site_label_3
_geom_angle
C4C S3 C5C 107.6(3)
C1 S3' C4C 122.1(12)
O2A C1A N1A 111.3(2)
O2A C1A C8A 109.3(3)
N1A C1A C8A 111.8(3)
O2A C1A C2A 116.1(3)
N1A C1A C2A 103.9(2)
C8A C1A C2A 104.3(3)
O2B C1B N1B 110.6(3)
O2B C1B C8B 109.1(3)
N1B C1B C8B 111.4(3)
O2B C1B C2B 117.7(3)
N1B C1B C2B 103.0(3)
C8B C1B C2B 104.9(3)
O3A C2A C3A 112.3(3)
O3A C2A C6A 113.0(3)
C3A C2A C6A 110.6(3)
O3A C2A C1A 113.2(3)
C3A C2A C1A 102.3(2)
C6A C2A C1A 104.5(3)
O3B C2B C3B 115.9(3)
O3B C2B C6B 109.5(3)
C3B C2B C6B 112.7(3)
O3B C2B C1B 110.7(3)
C3B C2B C1B 102.9(3)
C6B C2B C1B 104.3(3)
C4A C3A N2A 125.3(3)
C4A C3A C2A 111.3(3)
N2A C3A C2A 123.4(3)
C4B C3B N2B 127.3(4)
C4B C3B C2B 111.5(3)
N2B C3B C2B 121.2(4)
N1A C4A C3A 111.7(3)
N1A C4A S1 124.5(2)
C3A C4A S1 123.7(3)
N1B C4B C3B 110.3(3)
N1B C4B S2 127.2(3)
C3B C4B S2 122.4(3)
O1A C6A C7A 127.5(3)
O1A C6A C2A 124.4(3)
C7A C6A C2A 108.0(3)
O1B C6B C7B 127.3(4)
O1B C6B C2B 125.0(4)
C7B C6B C2B 107.6(3)
C8A C7A C12A 121.5(4)
C8A C7A C6A 110.9(3)
C12A C7A C6A 127.4(4)
C8B C7B C12B 121.4(4)
C8B C7B C6B 110.9(3)
C12B C7B C6B 127.5(4)
C7A C8A C9A 120.1(3)
C7A C8A C1A 111.8(3)
C9A C8A C1A 128.1(3)
C7B C8B C9B 120.6(3)
C7B C8B C1B 111.3(3)
C9B C8B C1B 128.1(3)
C10A C9A C8A 117.7(4)
C8B C9B C10B 118.0(4)
C11A C10A C9A 121.7(4)
C9B C10B C11B 120.8(4)
C12A C11A C10A 121.1(4)
C12B C11B C10B 121.3(4)
C11A C12A C7A 117.9(4)
C11B C12B C7B 117.8(4)
C18A C13A C14A 120.8(3)
C18A C13A N1A 119.8(3)
C14A C13A N1A 119.1(3)
C18B C13B C14B 119.1(4)
C18B C13B N1B 120.7(3)
C14B C13B N1B 120.1(3)
C13A C14A C15A 119.0(3)
C15B C14B C13B 119.5(4)
C16B C15B C14B 122.6(4)
C15A C16A C17A 118.5(3)
C15A C16A C19A 120.3(4)
C17A C16A C19A 121.1(4)
C15B C16B C17B 116.8(4)
C15B C16B C19B 121.9(5)
C17B C16B C19B 121.2(5)
C16A C15A C14A 121.0(3)
C18A C17A C16A 121.2(3)
C13A C18A C17A 119.5(3)
C18B C17B C16B 121.9(4)
C17B C18B C13B 120.1(4)
C4A N1A C13A 126.1(3)
C4A N1A C1A 110.4(2)
C13A N1A C1A 116.9(2)
C4B N1B C13B 127.9(3)
C4B N1B C1B 111.0(3)
C13B N1B C1B 119.4(3)
O5A N2A O4A 122.3(3)
O5A N2A C3A 119.0(3)
O4A N2A C3A 118.7(3)
O4B N2B O5B 122.0(4)
O4B N2B C3B 119.8(5)
O5B N2B C3B 118.1(4)
C4A S1 C5A 103.90(18)
C5B S2 C4B 122(2)
C4B S2 C2 106.8(3)
O2D C1D N1D 111.0(3)
O2D C1D C8D 109.7(3)
N1D C1D C8D 111.5(3)
O2D C1D C2D 115.9(3)
N1D C1D C2D 104.0(2)
C8D C1D C2D 104.6(3)
O3D C2D C3D 112.4(3)
O3D C2D C6D 113.1(3)
C3D C2D C6D 110.8(3)
O3D C2D C1D 113.3(3)
C3D C2D C1D 102.1(3)
C6D C2D C1D 104.4(3)
C4D C3D N2D 124.9(3)
C4D C3D C2D 111.7(3)
N2D C3D C2D 123.4(3)
N1D C4D C3D 111.3(3)
N1D C4D S4 124.7(2)
C3D C4D S4 123.8(3)
O1D C6D C7D 127.3(3)
O1D C6D C2D 124.3(3)
C7D C6D C2D 108.4(3)
C8D C7D C12D 120.9(4)
C8D C7D C6D 111.2(3)
C12D C7D C6D 127.7(4)
C7D C8D C9D 120.4(3)
C7D C8D C1D 111.1(3)
C9D C8D C1D 128.5(3)
C10D C9D C8D 118.0(4)
C11D C10D C9D 121.5(4)
C12D C11D C10D 121.1(4)
C11D C12D C7D 118.1(4)
C14D C13D C18D 120.0(3)
C14D C13D N1D 120.8(3)
C18D C13D N1D 119.0(3)
C13D C14D C15D 120.0(3)
C16D C15D C14D 120.9(3)
C15D C16D C17D 118.3(3)
C15D C16D C19D 120.7(4)
C17D C16D C19D 121.0(4)
C18D C17D C16D 121.3(3)
C17D C18D C13D 119.3(3)
C4D N1D C13D 125.5(3)
C4D N1D C1D 110.6(3)
C13D N1D C1D 117.1(2)
O4D N2D O5D 121.9(3)
O4D N2D C3D 119.2(3)
O5D N2D C3D 118.9(3)
C4D S4 C5D 103.93(19)
O2C C1C N1C 111.3(3)
O2C C1C C8C 109.1(3)
N1C C1C C8C 110.9(3)
O2C C1C C2C 117.8(3)
N1C C1C C2C 102.4(3)
C8C C1C C2C 105.0(3)
O3C C2C C3C 115.0(3)
O3C C2C C6C 110.4(3)
C3C C2C C6C 111.7(3)
O3C C2C C1C 111.2(3)
C3C C2C C1C 103.6(3)
C6C C2C C1C 104.2(3)
C4C C3C N2C 128.4(4)
C4C C3C C2C 110.6(3)
N2C C3C C2C 120.7(4)
N1C C4C C3C 111.3(3)
N1C C4C S3 130.8(4)
C3C C4C S3 117.9(3)
N1C C4C S3' 104.9(6)
C3C C4C S3' 143.7(6)
O1C C6C C7C 128.1(4)
O1C C6C C2C 124.1(4)
C7C C6C C2C 107.7(3)
C8C C7C C12C 120.9(4)
C8C C7C C6C 111.1(3)
C12C C7C C6C 127.8(4)
C7C C8C C9C 120.8(3)
C7C C8C C1C 111.5(3)
C9C C8C C1C 127.7(3)
C8C C9C C10C 117.5(4)
C11C C10C C9C 121.7(4)
C12C C11C C10C 120.6(4)
C11C C12C C7C 118.6(4)
C18C C13C C14C 119.3(4)
C18C C13C N1C 121.3(3)
C14C C13C N1C 119.4(4)
C15C C14C C13C 119.2(4)
C14C C15C C16C 122.1(5)
C17C C16C C15C 117.0(4)
C17C C16C C19C 120.9(5)
C15C C16C C19C 122.1(5)
C16C C17C C18C 122.1(4)
C13C C18C C17C 120.2(4)
C4C N1C C13C 129.8(3)
C4C N1C C1C 111.4(3)
C13C N1C C1C 118.6(3)
O5C N2C O4C 121.8(4)
O5C N2C C3C 119.3(4)
O4C N2C C3C 119.0(4)

loop_
_geom_bond_atom_site_label_1
_geom_bond_atom_site_label_2
_geom_bond_distance
C5C S3 1.757(8)
S3 C4C 1.737(4)
C1 S3' 1.755(10)
S3' C4C 1.909(10)
C1A O2A 1.379(4)
C1A N1A 1.500(4)
C1A C8A 1.509(4)
C1A C2A 1.578(5)
C1B O2B 1.382(4)
C1B N1B 1.508(4)
C1B C8B 1.513(5)
C1B C2B 1.551(5)
C2A O3A 1.419(4)
C2A C3A 1.485(5)
C2A C6A 1.541(4)
C2B O3B 1.423(4)
C2B C3B 1.489(5)
C2B C6B 1.547(5)
C3A C4A 1.381(4)
C3A N2A 1.387(4)
C3B C4B 1.375(6)
C3B N2B 1.384(5)
C4A N1A 1.348(4)
C4A S1 1.735(3)
C4B N1B 1.354(5)
C4B S2 1.731(4)
C5A S1 1.795(4)
C5B S2 1.45(6)
C2 S2 1.809(10)
C6A O1A 1.218(4)
C6A C7A 1.455(5)
C6B O1B 1.199(4)
C6B C7B 1.462(5)
C7A C8A 1.385(5)
C7A C12A 1.385(5)
C7B C8B 1.372(5)
C7B C12B 1.391(5)
C8A C9A 1.389(5)
C8B C9B 1.379(5)
C9A C10A 1.379(6)
C9B C10B 1.381(5)
C10A C11A 1.378(7)
C10B C11B 1.386(6)
C11A C12A 1.364(7)
C11B C12B 1.359(6)
C13A C18A 1.373(5)
C13A C14A 1.380(5)
C13A N1A 1.445(4)
C13B C18B 1.380(5)
C13B C14B 1.382(5)
C13B N1B 1.424(5)
C14A C15A 1.391(5)
C14B C15B 1.375(6)
C15B C16B 1.360(7)
C16A C15A 1.380(5)
C16A C17A 1.385(5)
C16A C19A 1.515(5)
C16B C17B 1.400(6)
C16B C19B 1.504(6)
C17A C18A 1.378(5)
C17B C18B 1.358(5)
N2A O5A 1.232(4)
N2A O4A 1.241(4)
N2B O4B 1.233(5)
N2B O5B 1.253(5)
C1D O2D 1.384(4)
C1D N1D 1.503(4)
C1D C8D 1.516(4)
C1D C2D 1.571(5)
C2D O3D 1.412(4)
C2D C3D 1.494(5)
C2D C6D 1.533(4)
C3D C4D 1.376(5)
C3D N2D 1.382(5)
C4D N1D 1.349(4)
C4D S4 1.736(3)
C5D S4 1.800(4)
C6D O1D 1.226(4)
C6D C7D 1.451(5)
C7D C8D 1.379(5)
C7D C12D 1.400(5)
C8D C9D 1.384(5)
C9D C10D 1.381(6)
C10D C11D 1.374(7)
C11D C12D 1.361(7)
C13D C14D 1.371(5)
C13D C18D 1.391(5)
C13D N1D 1.439(4)
C14D C15D 1.383(5)
C15D C16D 1.376(5)
C16D C17D 1.392(5)
C16D C19D 1.514(6)
C17D C18D 1.372(5)
N2D O4D 1.235(4)
N2D O5D 1.247(4)
C1C O2C 1.380(4)
C1C N1C 1.508(4)
C1C C8C 1.512(5)
C1C C2C 1.556(5)
C2C O3C 1.415(4)
C2C C3C 1.489(5)
C2C C6C 1.556(5)
C3C C4C 1.371(6)
C3C N2C 1.384(5)
C4C N1C 1.341(5)
C6C O1C 1.204(4)
C6C C7C 1.460(5)
C7C C8C 1.370(5)
C7C C12C 1.395(5)
C8C C9C 1.384(5)
C9C C10C 1.389(6)
C10C C11C 1.374(7)
C11C C12C 1.361(6)
C13C C18C 1.370(5)
C13C C14C 1.381(6)
C13C N1C 1.417(5)
C14C C15C 1.377(7)
C15C C16C 1.384(7)
C16C C17C 1.365(7)
C16C C19C 1.504(7)
C17C C18C 1.372(6)
N2C O5C 1.237(5)
N2C O4C 1.251(5)

loop_
_geom_hbond_atom_site_label_D
_geom_hbond_atom_site_label_H
_geom_hbond_atom_site_label_A
_geom_hbond_site_symmetry_A
_geom_hbond_distance_DH
_geom_hbond_distance_HA
_geom_hbond_distance_DA
_geom_hbond_angle_DHA
_geom_hbond_publ_flag
O3B H3B O5B . 0.82 2.19 2.748(4) 125.2 yes
O3C H3C O5C . 0.82 2.17 2.728(4) 125.8 yes
O2A H2A O3A 2_666 0.82 1.97 2.785(3) 175.1 yes
O3A H3A O3B 1_655 0.82 2.04 2.854(3) 171.9 yes
O2B H2B O1A 1_455 0.82 2.01 2.787(3) 156.9 yes
O2C H2C O5D 2_677 0.82 2.57 3.133(4) 126.8 yes
O2C H2C O1D 2_677 0.82 2.03 2.797(4) 154.9 yes
O3D H3D O3C 2_677 0.82 2.04 2.857(3) 175.1 yes
C10A H10A O5A 1_455 0.93 2.54 3.347(5) 145.5 yes
C10C H10C O5C 1_545 0.93 2.50 3.331(6) 149.4 yes
C10D H10D O5D 1_545 0.93 2.59 3.437(5) 151.2 yes
C10B H10B O5B 1_655 0.93 2.53 3.316(6) 142.3 yes
C2 H20 O1C 2_576 0.96 2.50 3.446(7) 170.2 yes

loop_
_geom_torsion_atom_site_label_1
_geom_torsion_atom_site_label_2
_geom_torsion_atom_site_label_3
_geom_torsion_atom_site_label_4
_geom_torsion
O2A C1A C2A O3A -6.8(4)
N1A C1A C2A O3A 115.7(3)
C8A C1A C2A O3A -127.1(3)
O2A C1A C2A C3A -127.9(3)
N1A C1A C2A C3A -5.5(3)
C8A C1A C2A C3A 111.7(3)
O2A C1A C2A C6A 116.7(3)
N1A C1A C2A C6A -120.9(3)
C8A C1A C2A C6A -3.7(3)
O2B C1B C2B O3B -13.3(4)
N1B C1B C2B O3B -135.2(3)
C8B C1B C2B O3B 108.1(3)
O2B C1B C2B C3B 111.2(3)
N1B C1B C2B C3B -10.8(3)
C8B C1B C2B C3B -127.4(3)
O2B C1B C2B C6B -131.0(3)
N1B C1B C2B C6B 107.1(3)
C8B C1B C2B C6B -9.6(3)
O3A C2A C3A C4A -118.8(3)
C6A C2A C3A C4A 113.9(3)
C1A C2A C3A C4A 3.0(3)
O3A C2A C3A N2A 61.1(4)
C6A C2A C3A N2A -66.2(4)
C1A C2A C3A N2A -177.1(3)
O3B C2B C3B C4B 130.0(3)
C6B C2B C3B C4B -102.7(4)
C1B C2B C3B C4B 9.1(4)
O3B C2B C3B N2B -48.1(5)
C6B C2B C3B N2B 79.1(4)
C1B C2B C3B N2B -169.1(3)
N2A C3A C4A N1A -178.8(3)
C2A C3A C4A N1A 1.1(4)
N2A C3A C4A S1 -1.1(5)
C2A C3A C4A S1 178.8(2)
N2B C3B C4B N1B 174.8(4)
C2B C3B C4B N1B -3.1(4)
N2B C3B C4B S2 -4.1(6)
C2B C3B C4B S2 177.9(3)
O3A C2A C6A O1A -47.8(5)
C3A C2A C6A O1A 79.2(4)
C1A C2A C6A O1A -171.3(3)
O3A C2A C6A C7A 130.0(3)
C3A C2A C6A C7A -103.0(3)
C1A C2A C6A C7A 6.5(4)
O3B C2B C6B O1B 65.6(5)
C3B C2B C6B O1B -65.0(5)
C1B C2B C6B O1B -175.9(4)
O3B C2B C6B C7B -111.5(3)
C3B C2B C6B C7B 117.9(3)
C1B C2B C6B C7B 7.0(4)
O1A C6A C7A C8A 170.6(4)
C2A C6A C7A C8A -7.1(4)
O1A C6A C7A C12A -4.1(7)
C2A C6A C7A C12A 178.2(4)
O1B C6B C7B C8B -178.4(4)
C2B C6B C7B C8B -1.4(4)
O1B C6B C7B C12B -3.2(6)
C2B C6B C7B C12B 173.9(3)
C12A C7A C8A C9A 1.3(6)
C6A C7A C8A C9A -173.7(3)
C12A C7A C8A C1A 179.8(4)
C6A C7A C8A C1A 4.7(4)
O2A C1A C8A C7A -125.2(3)
N1A C1A C8A C7A 111.2(3)
C2A C1A C8A C7A -0.4(4)
O2A C1A C8A C9A 53.1(4)
N1A C1A C8A C9A -70.6(4)
C2A C1A C8A C9A 177.9(3)
C12B C7B C8B C9B -2.3(5)
C6B C7B C8B C9B 173.3(3)
C12B C7B C8B C1B 179.2(3)
C6B C7B C8B C1B -5.2(4)
O2B C1B C8B C7B 136.3(3)
N1B C1B C8B C7B -101.3(3)
C2B C1B C8B C7B 9.4(3)
O2B C1B C8B C9B -42.0(4)
N1B C1B C8B C9B 80.4(4)
C2B C1B C8B C9B -168.9(3)
C7A C8A C9A C10A -0.8(5)
C1A C8A C9A C10A -178.9(4)
C7B C8B C9B C10B 0.3(5)
C1B C8B C9B C10B 178.5(3)
C8A C9A C10A C11A -0.2(6)
C8B C9B C10B C11B 1.8(6)
C9A C10A C11A C12A 0.6(7)
C9B C10B C11B C12B -1.9(6)
C10A C11A C12A C7A -0.1(7)
C8A C7A C12A C11A -0.9(6)
C6A C7A C12A C11A 173.3(4)
C10B C11B C12B C7B -0.1(6)
C8B C7B C12B C11B 2.2(5)
C6B C7B C12B C11B -172.6(4)
C18A C13A C14A C15A -1.7(5)
N1A C13A C14A C15A 171.2(3)
C18B C13B C14B C15B 0.2(6)
N1B C13B C14B C15B -178.8(4)
C13B C14B C15B C16B -1.0(7)
C14B C15B C16B C17B 0.3(7)
C14B C15B C16B C19B 176.9(5)
C17A C16A C15A C14A 3.0(6)
C19A C16A C15A C14A -174.8(3)
C13A C14A C15A C16A -0.6(5)
C15A C16A C17A C18A -3.2(6)
C19A C16A C17A C18A 174.6(4)
C14A C13A C18A C17A 1.5(5)
N1A C13A C18A C17A -171.4(3)
C16A C17A C18A C13A 0.9(6)
C15B C16B C17B C18B 1.2(6)
C19B C16B C17B C18B -175.5(4)
C16B C17B C18B C13B -2.0(6)
C14B C13B C18B C17B 1.2(5)
N1B C13B C18B C17B -179.8(3)
C3A C4A N1A C13A -155.3(3)
S1 C4A N1A C13A 27.0(4)
C3A C4A N1A C1A -5.1(3)
S1 C4A N1A C1A 177.2(2)
C18A C13A N1A C4A -132.1(3)
C14A C13A N1A C4A 54.9(4)
C18A C13A N1A C1A 79.4(4)
C14A C13A N1A C1A -93.6(4)
O2A C1A N1A C4A 132.2(3)
C8A C1A N1A C4A -105.3(3)
C2A C1A N1A C4A 6.6(3)
O2A C1A N1A C13A -74.6(3)
C8A C1A N1A C13A 48.0(4)
C2A C1A N1A C13A 159.8(2)
C3B C4B N1B C13B -169.6(3)
S2 C4B N1B C13B 9.3(5)
C3B C4B N1B C1B -4.7(4)
S2 C4B N1B C1B 174.2(3)
C18B C13B N1B C4B 74.3(4)
C14B C13B N1B C4B -106.8(5)
C18B C13B N1B C1B -89.5(4)
C14B C13B N1B C1B 89.4(4)
O2B C1B N1B C4B -116.6(3)
C8B C1B N1B C4B 121.9(3)
C2B C1B N1B C4B 10.0(3)
O2B C1B N1B C13B 49.7(4)
C8B C1B N1B C13B -71.8(4)
C2B C1B N1B C13B 176.3(3)
C4A C3A N2A O5A 171.8(3)
C2A C3A N2A O5A -8.1(5)
C4A C3A N2A O4A -9.6(5)
C2A C3A N2A O4A 170.5(3)
C4B C3B N2B O4B 4.4(7)
C2B C3B N2B O4B -177.8(4)
C4B C3B N2B O5B -174.2(4)
C2B C3B N2B O5B 3.6(6)
N1A C4A S1 C5A 26.9(3)
C3A C4A S1 C5A -150.5(3)
N1B C4B S2 C5B -6(4)
C3B C4B S2 C5B 173(4)
N1B C4B S2 C2 21.0(5)
C3B C4B S2 C2 -160.3(5)
O2D C1D C2D O3D -5.4(4)
N1D C1D C2D O3D 116.7(3)
C8D C1D C2D O3D -126.2(3)
O2D C1D C2D C3D -126.5(3)
N1D C1D C2D C3D -4.4(3)
C8D C1D C2D C3D 112.7(3)
O2D C1D C2D C6D 118.1(3)
N1D C1D C2D C6D -119.9(3)
C8D C1D C2D C6D -2.8(3)
O3D C2D C3D C4D -119.6(3)
C6D C2D C3D C4D 112.8(3)
C1D C2D C3D C4D 2.1(3)
O3D C2D C3D N2D 59.7(4)
C6D C2D C3D N2D -67.9(4)
C1D C2D C3D N2D -178.6(3)
N2D C3D C4D N1D -177.8(3)
C2D C3D C4D N1D 1.5(4)
N2D C3D C4D S4 -1.5(5)
C2D C3D C4D S4 177.8(2)
O3D C2D C6D O1D -49.3(5)
C3D C2D C6D O1D 77.9(4)
C1D C2D C6D O1D -172.9(3)
O3D C2D C6D C7D 129.0(3)
C3D C2D C6D C7D -103.8(3)
C1D C2D C6D C7D 5.4(4)
O1D C6D C7D C8D 171.8(4)
C2D C6D C7D C8D -6.4(4)
O1D C6D C7D C12D -2.4(6)
C2D C6D C7D C12D 179.4(4)
C12D C7D C8D C9D 0.2(5)
C6D C7D C8D C9D -174.4(3)
C12D C7D C8D C1D 179.2(3)
C6D C7D C8D C1D 4.6(4)
O2D C1D C8D C7D -125.8(3)
N1D C1D C8D C7D 110.8(3)
C2D C1D C8D C7D -0.9(4)
O2D C1D C8D C9D 53.1(5)
N1D C1D C8D C9D -70.2(4)
C2D C1D C8D C9D 178.0(3)
C7D C8D C9D C10D -0.6(5)
C1D C8D C9D C10D -179.5(3)
C8D C9D C10D C11D 0.2(6)
C9D C10D C11D C12D 0.7(7)
C10D C11D C12D C7D -1.2(7)
C8D C7D C12D C11D 0.7(6)
C6D C7D C12D C11D 174.4(4)
C18D C13D C14D C15D -3.1(5)
N1D C13D C14D C15D 170.6(3)
C13D C14D C15D C16D 0.4(6)
C14D C15D C16D C17D 2.5(6)
C14D C15D C16D C19D -176.1(4)
C15D C16D C17D C18D -2.8(6)
C19D C16D C17D C18D 175.8(4)
C16D C17D C18D C13D 0.1(6)
C14D C13D C18D C17D 2.8(5)
N1D C13D C18D C17D -171.0(3)
C3D C4D N1D C13D -154.6(3)
S4 C4D N1D C13D 29.2(4)
C3D C4D N1D C1D -4.7(4)
S4 C4D N1D C1D 179.1(2)
C14D C13D N1D C4D 54.7(4)
C18D C13D N1D C4D -131.5(3)
C14D C13D N1D C1D -93.5(4)
C18D C13D N1D C1D 80.3(4)
O2D C1D N1D C4D 130.9(3)
C8D C1D N1D C4D -106.5(3)
C2D C1D N1D C4D 5.7(3)
O2D C1D N1D C13D -76.4(3)
C8D C1D N1D C13D 46.3(4)
C2D C1D N1D C13D 158.4(3)
C4D C3D N2D O4D -9.0(5)
C2D C3D N2D O4D 171.8(3)
C4D C3D N2D O5D 172.5(3)
C2D C3D N2D O5D -6.7(5)
N1D C4D S4 C5D 23.7(3)
C3D C4D S4 C5D -152.1(3)
O2C C1C C2C O3C 9.4(4)
N1C C1C C2C O3C 131.9(3)
C8C C1C C2C O3C -112.2(3)
O2C C1C C2C C3C -114.7(3)
N1C C1C C2C C3C 7.8(3)
C8C C1C C2C C3C 123.7(3)
O2C C1C C2C C6C 128.4(3)
N1C C1C C2C C6C -109.2(3)
C8C C1C C2C C6C 6.8(3)
O3C C2C C3C C4C -127.7(3)
C6C C2C C3C C4C 105.4(4)
C1C C2C C3C C4C -6.1(4)
O3C C2C C3C N2C 47.7(5)
C6C C2C C3C N2C -79.2(4)
C1C C2C C3C N2C 169.3(3)
N2C C3C C4C N1C -173.4(4)
C2C C3C C4C N1C 1.6(4)
N2C C3C C4C S3 7.3(6)
C2C C3C C4C S3 -177.8(3)
N2C C3C C4C S3' 10.8(9)
C2C C3C C4C S3' -174.2(5)
C5C S3 C4C N1C 0.5(5)
C5C S3 C4C C3C 179.7(4)
C5C S3 C4C S3' 4.6(7)
C1 S3' C4C N1C -32.4(16)
C1 S3' C4C C3C 143.5(17)
C1 S3' C4C S3 150.8(18)
O3C C2C C6C O1C -60.7(5)
C3C C2C C6C O1C 68.7(5)
C1C C2C C6C O1C 179.9(3)
O3C C2C C6C C7C 116.0(3)
C3C C2C C6C C7C -114.6(3)
C1C C2C C6C C7C -3.4(3)
O1C C6C C7C C8C 174.8(4)
C2C C6C C7C C8C -1.7(4)
O1C C6C C7C C12C 0.5(6)
C2C C6C C7C C12C -176.0(3)
C12C C7C C8C C9C 2.1(5)
C6C C7C C8C C9C -172.6(3)
C12C C7C C8C C1C -178.8(3)
C6C C7C C8C C1C 6.5(4)
O2C C1C C8C C7C -135.5(3)
N1C C1C C8C C7C 101.5(3)
C2C C1C C8C C7C -8.4(3)
O2C C1C C8C C9C 43.5(5)
N1C C1C C8C C9C -79.5(4)
C2C C1C C8C C9C 170.6(3)
C7C C8C C9C C10C -0.4(6)
C1C C8C C9C C10C -179.4(4)
C8C C9C C10C C11C -1.6(7)
C9C C10C C11C C12C 1.9(7)
C10C C11C C12C C7C -0.2(6)
C8C C7C C12C C11C -1.8(5)
C6C C7C C12C C11C 172.0(4)
C18C C13C C14C C15C -1.0(7)
N1C C13C C14C C15C 178.0(5)
C13C C14C C15C C16C -0.7(9)
C14C C15C C16C C17C 3.0(8)
C14C C15C C16C C19C -176.1(6)
C15C C16C C17C C18C -3.6(7)
C19C C16C C17C C18C 175.4(4)
C14C C13C C18C C17C 0.4(6)
N1C C13C C18C C17C -178.6(3)
C16C C17C C18C C13C 2.0(6)
C3C C4C N1C C13C 178.1(3)
S3 C4C N1C C13C -2.7(6)
S3' C4C N1C C13C -4.5(5)
C3C C4C N1C C1C 4.1(4)
S3 C4C N1C C1C -176.7(3)
S3' C4C N1C C1C -178.5(3)
C18C C13C N1C C4C -89.6(5)
C14C C13C N1C C4C 91.4(5)
C18C C13C N1C C1C 84.0(4)
C14C C13C N1C C1C -94.9(4)
O2C C1C N1C C4C 119.2(3)
C8C C1C N1C C4C -119.1(3)
C2C C1C N1C C4C -7.5(3)
O2C C1C N1C C13C -55.5(4)
C8C C1C N1C C13C 66.2(4)
C2C C1C N1C C13C 177.7(3)
C4C C3C N2C O5C 169.8(4)
C2C C3C N2C O5C -4.7(6)
C4C C3C N2C O4C -9.1(7)
C2C C3C N2C O4C 176.3(4)
